data_7058807
loop_
_publ_author_name
'Przychodze\'n, Witold'
'Chojnacki, Jaros\/law'
'Nierzwicki, \/Lukasz'

_publ_section_title
;
 Medium-sized cyclic bis(anisylphosphonothioyl)disulfanes and their
 corresponding cyclic sulfane-structures and most characteristic reactions
;
_journal_issue 38
_journal_name_full 'New Journal of Chemistry'
_journal_page_first 15413
_journal_paper_doi 10.1039/C9NJ03682B
_journal_volume 43
_journal_year 2019
_chemical_formula_moiety 'C16 H18 O4 P2 S3'
_chemical_formula_sum 'C16 H18 O4 P2 S3'
_chemical_formula_weight 432.42
_space_group_crystal_system orthorhombic
_space_group_IT_number 33
_space_group_name_Hall 'P 2c -2n'
_space_group_name_H-M_alt 'P n a 21'
_symmetry_space_group_name_Hall 'P 2c -2n'
_symmetry_space_group_name_H-M 'P n a 21'
_atom_sites_solution_hydrogens geom
_audit_creation_date 2019-07-15
_audit_creation_method
;
Olex2 1.2
(compiled 2018.05.29 svn.r3508 for OlexSys, GUI svn.r5506)
;
_audit_update_record
;
2019-07-15 deposited with the CCDC.    2019-08-27 downloaded from the CCDC.
;
_cell_angle_alpha 90
_cell_angle_beta 90
_cell_angle_gamma 90
_cell_formula_units_Z 8
_cell_length_a 20.284(4)
_cell_length_b 21.511(6)
_cell_length_c 8.717(6)
_cell_measurement_reflns_used 107
_cell_measurement_temperature 120(2)
_cell_measurement_theta_max 21.64
_cell_measurement_theta_min 4.75
_cell_volume 3803(3)
_computing_cell_refinement 'X-Area Recipe 1.33.0.0 (STOE, 2015)'
_computing_data_collection 'X-Area WinXpose 2.0.22.0 (STOE, 2016)'
_computing_data_reduction 'STOE X-Area'
_computing_molecular_graphics 'Olex2 (Dolomanov et al., 2009)'
_computing_publication_material 'Olex2 (Dolomanov et al., 2009)'
_computing_structure_refinement 'ShelXL (Sheldrick, 2015)'
_diffrn_ambient_temperature 120.15
_diffrn_detector_area_resol_mean 6.67
_diffrn_measured_fraction_theta_full 0.994
_diffrn_measured_fraction_theta_max 0.983
_diffrn_measurement_device_type 'STOE IPDS 2T'
_diffrn_measurement_method 'rotation method, \w scans'
_diffrn_radiation_type MoK\a
_diffrn_radiation_wavelength 0.71073
_diffrn_reflns_av_R_equivalents 0.0502
_diffrn_reflns_av_unetI/netI 0.0523
_diffrn_reflns_Laue_measured_fraction_full 0.994
_diffrn_reflns_Laue_measured_fraction_max 0.983
_diffrn_reflns_limit_h_max 26
_diffrn_reflns_limit_h_min -25
_diffrn_reflns_limit_k_max 27
_diffrn_reflns_limit_k_min -27
_diffrn_reflns_limit_l_max 9
_diffrn_reflns_limit_l_min -11
_diffrn_reflns_number 16036
_diffrn_reflns_point_group_measured_fraction_full 0.899
_diffrn_reflns_point_group_measured_fraction_max 0.877
_diffrn_reflns_theta_full 25.242
_diffrn_reflns_theta_max 27.496
_diffrn_reflns_theta_min 2.143
_diffrn_source 'GeniX Mo, 0.05 x 0.05 mm2 microfocus'
_exptl_absorpt_coefficient_mu 0.577
_exptl_absorpt_correction_type none
_exptl_crystal_colour colourless
_exptl_crystal_colour_primary colourless
_exptl_crystal_density_diffrn 1.510
_exptl_crystal_description needle
_exptl_crystal_F_000 1792
_exptl_crystal_size_max 0.31
_exptl_crystal_size_mid 0.07
_exptl_crystal_size_min 0.06
_refine_diff_density_max 0.660
_refine_diff_density_min -0.361
_refine_diff_density_rms 0.093
_refine_ls_abs_structure_details
;
 Refined as an inversion twin.
;
_refine_ls_abs_structure_Flack 0.20(11)
_refine_ls_extinction_method none
_refine_ls_goodness_of_fit_ref 1.044
_refine_ls_hydrogen_treatment constr
_refine_ls_matrix_type full
_refine_ls_number_parameters 456
_refine_ls_number_reflns 7658
_refine_ls_number_restraints 1
_refine_ls_restrained_S_all 1.044
_refine_ls_R_factor_all 0.0731
_refine_ls_R_factor_gt 0.0467
_refine_ls_shift/su_max 0.000
_refine_ls_shift/su_mean 0.000
_refine_ls_structure_factor_coef Fsqd
_refine_ls_weighting_details 'w=1/[\s^2^(Fo^2^)+(0.0546P)^2^+2.0808P] where P=(Fo^2^+2Fc^2^)/3'
_refine_ls_weighting_scheme calc
_refine_ls_wR_factor_gt 0.0973
_refine_ls_wR_factor_ref 0.1082
_reflns_Friedel_coverage 0.673
_reflns_Friedel_fraction_full 0.790
_reflns_Friedel_fraction_max 0.756
_reflns_number_gt 5977
_reflns_number_total 7658
_reflns_threshold_expression 'I > 2\s(I)'
_cod_data_source_file c9nj03682b2.cif
_cod_data_source_block z590_pl
_cod_depositor_comments 'Adding full bibliography for 7058796--7058807.cif.'
_cod_database_code 7058807
_shelx_shelxl_version_number 2018/3
_shelx_space_group_comment
;
The symmetry employed for this shelxl refinement is uniquely defined
by the following loop, which should always be used as a source of
symmetry information in preference to the above space-group names.
They are only intended as comments.
;
_shelx_estimated_absorpt_t_max 0.966
_shelx_estimated_absorpt_t_min 0.842
_olex2_refinement_description
;
1. Twinned data refinement
 Scales: 0.80(11)
 0.20(11)
2. Fixed Uiso
 At 1.2 times of:
  All C(H) groups, All C(H,H) groups
 At 1.5 times of:
  All C(H,H,H) groups
3.a Secondary CH2 refined with riding coordinates:
 C31(H31A,H31B), C32(H32A,H32B), C27(H27A,H27B), C28(H28A,H28B)
3.b Aromatic/amide H refined with riding coordinates:
 C0AA(H0AA), C2(H2), C3(H3), C5(H5), C6(H6), C13(H13), C15(H15), C16(H16),
 C9(H9), C10(H10), C21(H21), C22(H22), C24(H24), C25(H25), C29(H29), C30(H30)
3.c Idealised Me refined as rotating group:
 C7(H7A,H7B,H7C), C18(H18A,H18B,H18C), C19(H19A,H19B,H19C), C33(H33A,H33B,H33C)
;
_olex2_submission_special_instructions 'No special instructions were received'

loop_
_space_group_symop_operation_xyz
'x, y, z'
'-x, -y, z+1/2'
'-x+1/2, y+1/2, z+1/2'
'x+1/2, -y+1/2, z'

loop_
_atom_site_label
_atom_site_type_symbol
_atom_site_fract_x
_atom_site_fract_y
_atom_site_fract_z
_atom_site_U_iso_or_equiv
_atom_site_adp_type
_atom_site_occupancy
_atom_site_site_symmetry_order
_atom_site_calc_flag
_atom_site_refinement_flags_posn
S1 S 0.16947(6) 0.09863(6) 0.71858(18) 0.0206(3) Uani 1 1 d .
S4 S 0.25075(9) 0.08922(7) 1.03293(19) 0.0300(3) Uani 1 1 d .
S5 S 0.12029(8) 0.06510(6) 0.3744(2) 0.0311(3) Uani 1 1 d .
P2 P 0.18451(7) 0.11387(6) 0.48317(18) 0.0188(3) Uani 1 1 d .
P3 P 0.26097(7) 0.11688(6) 0.82462(18) 0.0211(3) Uani 1 1 d .
O1 O 0.20938(19) 0.38543(15) 0.3883(5) 0.0254(9) Uani 1 1 d .
O3 O 0.3072(2) 0.38660(17) 0.7497(6) 0.0352(11) Uani 1 1 d .
O8 O 0.25984(19) 0.09942(17) 0.4511(5) 0.0228(9) Uani 1 1 d .
O9 O 0.31522(17) 0.08270(17) 0.7227(5) 0.0266(9) Uani 1 1 d .
C1 C 0.1868(2) 0.1960(2) 0.4535(7) 0.0202(12) Uani 1 1 d .
C0AA C 0.2508(3) 0.2397(2) 0.8977(8) 0.0257(12) Uani 1 1 d .
H0AA H 0.222974 0.225557 0.978065 0.031 Uiso 1 1 calc R
C2 C 0.1541(3) 0.2368(2) 0.5493(7) 0.0208(11) Uani 1 1 d .
H2 H 0.127128 0.220433 0.628688 0.025 Uiso 1 1 calc R
C3 C 0.1592(3) 0.3010(2) 0.5335(7) 0.0222(12) Uani 1 1 d .
H3 H 0.137143 0.328315 0.601966 0.027 Uiso 1 1 calc R
C4 C 0.1977(3) 0.3238(2) 0.4146(7) 0.0197(12) Uani 1 1 d .
C5 C 0.2288(3) 0.2836(2) 0.3120(7) 0.0242(12) Uani 1 1 d .
H5 H 0.253315 0.299850 0.228254 0.029 Uiso 1 1 calc R
C6 C 0.2240(3) 0.2198(2) 0.3325(7) 0.0235(12) Uani 1 1 d .
H6 H 0.245932 0.192390 0.264041 0.028 Uiso 1 1 calc R
C7 C 0.1813(3) 0.4279(2) 0.4961(8) 0.0273(13) Uani 1 1 d .
H7A H 0.196602 0.417466 0.599596 0.041 Uiso 1 1 calc GR
H7B H 0.133124 0.424953 0.492151 0.041 Uiso 1 1 calc GR
H7C H 0.194944 0.470336 0.470493 0.041 Uiso 1 1 calc GR
C13 C 0.2612(3) 0.3025(2) 0.8779(8) 0.0272(13) Uani 1 1 d .
H13 H 0.240960 0.331505 0.945387 0.033 Uiso 1 1 calc R
C14 C 0.3016(3) 0.3237(3) 0.7588(8) 0.0258(13) Uani 1 1 d .
C15 C 0.3319(3) 0.2818(3) 0.6617(8) 0.0262(13) Uani 1 1 d .
H15 H 0.359807 0.296111 0.581713 0.031 Uiso 1 1 calc R
C16 C 0.3211(3) 0.2186(3) 0.6821(7) 0.0266(13) Uani 1 1 d .
H16 H 0.341473 0.189693 0.614642 0.032 Uiso 1 1 calc R
C17 C 0.2809(3) 0.1969(2) 0.7998(7) 0.0214(12) Uani 1 1 d .
C18 C 0.3470(3) 0.4119(3) 0.6287(10) 0.0418(18) Uani 1 1 d .
H18A H 0.393242 0.400876 0.646084 0.063 Uiso 1 1 calc GR
H18B H 0.342372 0.457223 0.627165 0.063 Uiso 1 1 calc GR
H18C H 0.332430 0.394777 0.530094 0.063 Uiso 1 1 calc GR
C31 C 0.3020(3) 0.0253(2) 0.6417(7) 0.0270(13) Uani 1 1 d .
H31A H 0.262291 0.005007 0.684998 0.032 Uiso 1 1 calc R
H31B H 0.339709 -0.003512 0.653132 0.032 Uiso 1 1 calc R
C32 C 0.2910(3) 0.0399(2) 0.4741(8) 0.0259(12) Uani 1 1 d .
H32A H 0.334017 0.039574 0.420359 0.031 Uiso 1 1 calc R
H32B H 0.263150 0.007046 0.428113 0.031 Uiso 1 1 calc R
S3 S -0.02241(8) 0.39623(7) 0.53909(19) 0.0288(3) Uani 1 1 d .
S6 S 0.11340(7) 0.40779(6) -0.1157(2) 0.0278(3) Uani 1 1 d .
S7 S 0.06098(6) 0.38052(6) 0.22753(18) 0.0200(3) Uani 1 1 d .
P4 P -0.03167(7) 0.36640(6) 0.33247(17) 0.0188(3) Uani 1 1 d .
P5 P 0.04647(7) 0.36231(6) -0.00647(17) 0.0177(3) Uani 1 1 d .
O4 O -0.0787(2) 0.09786(18) 0.2498(6) 0.0384(11) Uani 1 1 d .
O10 O 0.01876(19) 0.09190(16) -0.1171(6) 0.0285(9) Uani 1 1 d .
O11 O -0.02804(18) 0.37957(17) -0.0418(5) 0.0218(9) Uani 1 1 d .
O12 O -0.08427(18) 0.39972(17) 0.2264(5) 0.0261(9) Uani 1 1 d .
C8 C 0.0301(3) 0.1529(2) -0.0840(7) 0.0221(12) Uani 1 1 d .
C9 C -0.0006(3) 0.1944(2) -0.1833(7) 0.0257(13) Uani 1 1 d .
H9 H -0.025571 0.179250 -0.267560 0.031 Uiso 1 1 calc R
C10 C 0.0050(3) 0.2578(2) -0.1596(7) 0.0239(12) Uani 1 1 d .
H10 H -0.016198 0.286160 -0.227078 0.029 Uiso 1 1 calc R
C11 C 0.0418(2) 0.2799(2) -0.0362(7) 0.0195(11) Uani 1 1 d .
C19 C -0.1216(4) 0.0746(3) 0.1326(10) 0.049(2) Uani 1 1 d .
H19A H -0.119597 0.029062 0.131079 0.073 Uiso 1 1 calc GR
H19B H -0.107651 0.090855 0.032695 0.073 Uiso 1 1 calc GR
H19C H -0.166906 0.087889 0.153688 0.073 Uiso 1 1 calc GR
C20 C -0.0523(2) 0.2869(2) 0.3103(7) 0.0180(11) Uani 1 1 d .
C21 C -0.0936(3) 0.2659(3) 0.1929(7) 0.0270(13) Uani 1 1 d .
H21 H -0.114952 0.295200 0.128186 0.032 Uiso 1 1 calc R
C22 C -0.1037(3) 0.2028(3) 0.1699(8) 0.0292(14) Uani 1 1 d .
H22 H -0.131910 0.188857 0.090067 0.035 Uiso 1 1 calc R
C23 C -0.0721(3) 0.1603(3) 0.2647(8) 0.0281(14) Uani 1 1 d .
C24 C -0.0307(3) 0.1800(2) 0.3806(8) 0.0262(12) Uani 1 1 d .
H24 H -0.009041 0.150519 0.444133 0.031 Uiso 1 1 calc R
C25 C -0.0211(3) 0.2428(2) 0.4035(7) 0.0217(12) Uani 1 1 d .
H25 H 0.007134 0.256379 0.483802 0.026 Uiso 1 1 calc R
C27 C -0.0693(3) 0.4564(2) 0.1430(7) 0.0262(13) Uani 1 1 d .
H27A H -0.030130 0.476727 0.188668 0.031 Uiso 1 1 calc R
H27B H -0.106913 0.485533 0.150328 0.031 Uiso 1 1 calc R
C28 C -0.0559(3) 0.4410(2) -0.0236(7) 0.0254(12) Uani 1 1 d .
H28A H -0.097624 0.443609 -0.082103 0.030 Uiso 1 1 calc R
H28B H -0.025029 0.472115 -0.066552 0.030 Uiso 1 1 calc R
C29 C 0.0676(3) 0.1746(2) 0.0349(7) 0.0242(12) Uani 1 1 d .
H29 H 0.089725 0.146085 0.100474 0.029 Uiso 1 1 calc R
C30 C 0.0735(3) 0.2379(2) 0.0601(7) 0.0215(12) Uani 1 1 d .
H30 H 0.099213 0.252720 0.143509 0.026 Uiso 1 1 calc R
C33 C 0.0457(3) 0.0462(2) -0.0153(8) 0.0315(14) Uani 1 1 d .
H33A H 0.035266 0.004513 -0.053864 0.047 Uiso 1 1 calc GR
H33B H 0.026577 0.051469 0.087092 0.047 Uiso 1 1 calc GR
H33C H 0.093639 0.051241 -0.009617 0.047 Uiso 1 1 calc GR

loop_
_atom_site_aniso_label
_atom_site_aniso_U_11
_atom_site_aniso_U_22
_atom_site_aniso_U_33
_atom_site_aniso_U_23
_atom_site_aniso_U_13
_atom_site_aniso_U_12
S1 0.0218(6) 0.0201(6) 0.0200(8) 0.0005(6) 0.0011(6) -0.0003(5)
S4 0.0464(9) 0.0257(7) 0.0179(8) 0.0010(6) -0.0021(7) 0.0091(6)
S5 0.0416(8) 0.0233(6) 0.0283(9) -0.0001(6) -0.0104(7) -0.0055(6)
P2 0.0228(6) 0.0152(6) 0.0186(8) 0.0011(6) -0.0006(6) 0.0019(5)
P3 0.0227(7) 0.0206(6) 0.0200(8) -0.0020(6) -0.0012(6) 0.0049(5)
O1 0.033(2) 0.0145(16) 0.029(3) 0.0009(18) 0.0041(19) -0.0033(16)
O3 0.041(2) 0.0218(19) 0.043(3) -0.001(2) 0.001(2) -0.0074(18)
O8 0.030(2) 0.0173(18) 0.021(2) 0.0018(15) 0.0053(17) 0.0078(16)
O9 0.0236(18) 0.0287(19) 0.028(3) -0.0058(19) -0.0018(19) 0.0067(15)
C1 0.016(2) 0.023(3) 0.022(3) 0.004(2) -0.001(2) 0.001(2)
C0AA 0.027(3) 0.022(3) 0.028(4) 0.003(2) 0.001(3) 0.002(2)
C2 0.020(3) 0.024(3) 0.018(3) 0.003(2) 0.001(2) 0.000(2)
C3 0.020(3) 0.020(2) 0.026(3) -0.003(2) -0.001(2) 0.004(2)
C4 0.022(2) 0.015(2) 0.022(3) 0.002(2) -0.006(2) 0.001(2)
C5 0.028(3) 0.023(3) 0.022(3) 0.000(2) 0.005(2) 0.001(2)
C6 0.032(3) 0.022(2) 0.017(3) -0.006(2) 0.002(2) 0.005(2)
C7 0.037(3) 0.017(2) 0.028(4) -0.004(2) 0.005(3) 0.002(2)
C13 0.033(3) 0.021(3) 0.027(4) -0.002(3) 0.003(3) 0.004(2)
C14 0.024(3) 0.025(3) 0.028(4) -0.003(2) -0.006(2) -0.001(2)
C15 0.017(3) 0.034(3) 0.027(4) 0.002(3) -0.001(2) -0.006(2)
C16 0.021(3) 0.029(3) 0.030(4) -0.003(2) 0.002(2) 0.004(2)
C17 0.021(3) 0.024(3) 0.020(3) -0.003(2) -0.005(2) 0.001(2)
C18 0.037(4) 0.032(3) 0.057(6) 0.009(3) 0.004(3) -0.004(3)
C31 0.038(3) 0.019(3) 0.024(4) -0.002(2) 0.001(3) 0.011(2)
C32 0.030(3) 0.019(2) 0.028(4) -0.001(3) 0.001(3) 0.011(2)
S3 0.0425(8) 0.0242(7) 0.0198(8) -0.0027(6) 0.0040(7) -0.0031(6)
S6 0.0312(7) 0.0264(7) 0.0258(8) 0.0011(7) 0.0074(6) -0.0058(6)
S7 0.0208(6) 0.0208(6) 0.0184(7) -0.0009(6) -0.0012(6) -0.0040(5)
P4 0.0217(6) 0.0175(6) 0.0173(8) 0.0011(6) 0.0016(6) 0.0004(5)
P5 0.0213(6) 0.0161(6) 0.0156(8) -0.0004(5) -0.0004(6) -0.0007(5)
O4 0.048(3) 0.025(2) 0.042(3) -0.009(2) 0.003(2) -0.0082(19)
O10 0.037(2) 0.0164(17) 0.032(3) -0.0014(18) -0.002(2) 0.0008(16)
O11 0.0246(19) 0.0191(18) 0.022(2) -0.0043(16) -0.0049(16) 0.0022(15)
O12 0.0251(19) 0.0278(19) 0.025(2) 0.0073(19) 0.0034(19) 0.0063(15)
C8 0.025(3) 0.016(2) 0.025(4) -0.003(2) 0.005(2) -0.004(2)
C9 0.030(3) 0.025(3) 0.023(3) -0.003(2) -0.002(3) -0.004(2)
C10 0.030(3) 0.020(2) 0.022(3) -0.003(2) -0.007(2) 0.003(2)
C11 0.019(2) 0.016(2) 0.023(3) 0.002(2) 0.006(2) 0.000(2)
C19 0.051(4) 0.037(4) 0.058(6) -0.017(4) -0.003(4) -0.019(3)
C20 0.016(2) 0.017(2) 0.021(3) 0.000(2) 0.005(2) -0.0006(19)
C21 0.021(3) 0.029(3) 0.030(4) 0.003(3) -0.001(2) 0.000(2)
C22 0.022(3) 0.033(3) 0.032(4) -0.005(3) -0.001(2) -0.011(2)
C23 0.031(3) 0.021(3) 0.032(4) -0.007(2) 0.011(3) -0.011(2)
C24 0.031(3) 0.020(2) 0.027(3) 0.001(3) 0.005(3) 0.002(2)
C25 0.028(3) 0.020(3) 0.018(3) 0.002(2) -0.002(2) 0.000(2)
C27 0.034(3) 0.016(3) 0.029(4) 0.003(2) 0.000(3) 0.008(2)
C28 0.029(3) 0.020(3) 0.028(4) 0.003(3) -0.003(3) 0.002(2)
C29 0.023(3) 0.022(3) 0.028(3) 0.006(2) 0.001(2) 0.005(2)
C30 0.021(3) 0.021(2) 0.022(4) 0.001(2) -0.003(2) 0.000(2)
C33 0.042(3) 0.017(2) 0.035(4) 0.002(3) 0.002(3) 0.002(2)

loop_
_atom_type_symbol
_atom_type_description
_atom_type_scat_dispersion_real
_atom_type_scat_dispersion_imag
_atom_type_scat_source
C C 0.0033 0.0016 'International Tables Vol C Tables 4.2.6.8 and 6.1.1.4'
H H 0.0000 0.0000 'International Tables Vol C Tables 4.2.6.8 and 6.1.1.4'
O O 0.0106 0.0060 'International Tables Vol C Tables 4.2.6.8 and 6.1.1.4'
P P 0.1023 0.0942 'International Tables Vol C Tables 4.2.6.8 and 6.1.1.4'
S S 0.1246 0.1234 'International Tables Vol C Tables 4.2.6.8 and 6.1.1.4'

loop_
_geom_angle_atom_site_label_1
_geom_angle_atom_site_label_2
_geom_angle_atom_site_label_3
_geom_angle
P2 S1 P3 105.74(8)
S5 P2 S1 107.34(9)
O8 P2 S1 106.37(17)
O8 P2 S5 117.36(17)
O8 P2 C1 98.2(2)
C1 P2 S1 107.4(2)
C1 P2 S5 119.10(19)
S4 P3 S1 105.16(10)
O9 P3 S1 106.09(17)
O9 P3 S4 117.27(18)
O9 P3 C17 102.8(2)
C17 P3 S1 109.06(19)
C17 P3 S4 116.0(2)
C4 O1 C7 116.1(4)
C14 O3 C18 117.8(5)
C32 O8 P2 124.9(4)
C31 O9 P3 122.5(4)
C2 C1 P2 121.9(4)
C2 C1 C6 119.0(5)
C6 C1 P2 119.2(4)
C13 C0AA H0AA 119.9
C13 C0AA C17 120.2(6)
C17 C0AA H0AA 119.9
C1 C2 H2 118.9
C1 C2 C3 122.3(5)
C3 C2 H2 118.9
C2 C3 H3 121.1
C4 C3 C2 117.9(5)
C4 C3 H3 121.1
O1 C4 C3 124.5(5)
O1 C4 C5 114.6(5)
C3 C4 C5 120.9(5)
C4 C5 H5 120.0
C6 C5 C4 119.9(5)
C6 C5 H5 120.0
C1 C6 H6 120.0
C5 C6 C1 119.9(5)
C5 C6 H6 120.0
O1 C7 H7A 109.5
O1 C7 H7B 109.5
O1 C7 H7C 109.5
H7A C7 H7B 109.5
H7A C7 H7C 109.5
H7B C7 H7C 109.5
C0AA C13 H13 120.0
C0AA C13 C14 120.1(6)
C14 C13 H13 120.0
O3 C14 C13 114.6(5)
O3 C14 C15 125.2(6)
C15 C14 C13 120.2(5)
C14 C15 H15 120.3
C14 C15 C16 119.4(6)
C16 C15 H15 120.3
C15 C16 H16 119.5
C15 C16 C17 121.0(5)
C17 C16 H16 119.5
C0AA C17 P3 117.7(4)
C16 C17 P3 123.1(4)
C16 C17 C0AA 119.0(5)
O3 C18 H18A 109.5
O3 C18 H18B 109.5
O3 C18 H18C 109.5
H18A C18 H18B 109.5
H18A C18 H18C 109.5
H18B C18 H18C 109.5
O9 C31 H31A 109.9
O9 C31 H31B 109.9
O9 C31 C32 108.7(5)
H31A C31 H31B 108.3
C32 C31 H31A 109.9
C32 C31 H31B 109.9
O8 C32 C31 112.6(5)
O8 C32 H32A 109.1
O8 C32 H32B 109.1
C31 C32 H32A 109.1
C31 C32 H32B 109.1
H32A C32 H32B 107.8
P5 S7 P4 105.63(8)
S3 P4 S7 105.72(9)
O12 P4 S3 117.52(18)
O12 P4 S7 106.36(17)
O12 P4 C20 102.4(2)
C20 P4 S3 116.6(2)
C20 P4 S7 107.58(17)
S6 P5 S7 106.69(9)
O11 P5 S6 117.17(17)
O11 P5 S7 106.20(17)
O11 P5 C11 98.8(2)
C11 P5 S6 117.87(19)
C11 P5 S7 109.4(2)
C23 O4 C19 118.3(5)
C8 O10 C33 117.7(5)
C28 O11 P5 124.4(3)
C27 O12 P4 122.1(4)
O10 C8 C9 114.2(5)
O10 C8 C29 125.7(5)
C29 C8 C9 120.1(5)
C8 C9 H9 119.9
C10 C9 C8 120.2(6)
C10 C9 H9 119.9
C9 C10 H10 120.2
C9 C10 C11 119.7(5)
C11 C10 H10 120.2
C10 C11 P5 118.5(4)
C30 C11 P5 122.0(4)
C30 C11 C10 119.5(5)
O4 C19 H19A 109.5
O4 C19 H19B 109.5
O4 C19 H19C 109.5
H19A C19 H19B 109.5
H19A C19 H19C 109.5
H19B C19 H19C 109.5
C21 C20 P4 122.2(4)
C21 C20 C25 118.6(5)
C25 C20 P4 118.9(4)
C20 C21 H21 119.7
C22 C21 C20 120.7(6)
C22 C21 H21 119.7
C21 C22 H22 120.3
C21 C22 C23 119.3(6)
C23 C22 H22 120.3
O4 C23 C22 123.3(6)
O4 C23 C24 115.7(6)
C24 C23 C22 120.9(5)
C23 C24 H24 120.2
C23 C24 C25 119.5(6)
C25 C24 H24 120.2
C20 C25 H25 119.5
C24 C25 C20 121.0(5)
C24 C25 H25 119.5
O12 C27 H27A 109.8
O12 C27 H27B 109.8
O12 C27 C28 109.5(4)
H27A C27 H27B 108.2
C28 C27 H27A 109.8
C28 C27 H27B 109.8
O11 C28 C27 112.0(5)
O11 C28 H28A 109.2
O11 C28 H28B 109.2
C27 C28 H28A 109.2
C27 C28 H28B 109.2
H28A C28 H28B 107.9
C8 C29 H29 119.9
C8 C29 C30 120.2(5)
C30 C29 H29 119.9
C11 C30 H30 119.9
C29 C30 C11 120.2(5)
C29 C30 H30 119.9
O10 C33 H33A 109.5
O10 C33 H33B 109.5
O10 C33 H33C 109.5
H33A C33 H33B 109.5
H33A C33 H33C 109.5
H33B C33 H33C 109.5

loop_
_geom_bond_atom_site_label_1
_geom_bond_atom_site_label_2
_geom_bond_distance
S1 P2 2.100(3)
S1 P3 2.110(2)
S4 P3 1.922(3)
S5 P2 1.922(2)
P2 O8 1.584(4)
P2 C1 1.787(5)
P3 O9 1.594(4)
P3 C17 1.781(5)
O1 C4 1.366(6)
O1 C7 1.429(7)
O3 C14 1.360(6)
O3 C18 1.436(8)
O8 C32 1.442(6)
O9 C31 1.448(7)
C1 C2 1.381(8)
C1 C6 1.394(8)
C0AA H0AA 0.9500
C0AA C13 1.378(7)
C0AA C17 1.397(8)
C2 H2 0.9500
C2 C3 1.392(7)
C3 H3 0.9500
C3 C4 1.387(8)
C4 C5 1.396(8)
C5 H5 0.9500
C5 C6 1.386(7)
C6 H6 0.9500
C7 H7A 0.9800
C7 H7B 0.9800
C7 H7C 0.9800
C13 H13 0.9500
C13 C14 1.398(9)
C14 C15 1.380(8)
C15 H15 0.9500
C15 C16 1.390(8)
C16 H16 0.9500
C16 C17 1.391(8)
C18 H18A 0.9800
C18 H18B 0.9800
C18 H18C 0.9800
C31 H31A 0.9900
C31 H31B 0.9900
C31 C32 1.511(9)
C32 H32A 0.9900
C32 H32B 0.9900
S3 P4 1.921(3)
S6 P5 1.926(2)
S7 P4 2.112(2)
S7 P5 2.098(3)
P4 O12 1.583(4)
P4 C20 1.772(5)
P5 O11 1.586(4)
P5 C11 1.794(5)
O4 C19 1.433(8)
O4 C23 1.356(6)
O10 C8 1.363(6)
O10 C33 1.433(7)
O11 C28 1.446(6)
O12 C27 1.451(7)
C8 C9 1.392(8)
C8 C29 1.367(8)
C9 H9 0.9500
C9 C10 1.384(7)
C10 H10 0.9500
C10 C11 1.393(8)
C11 C30 1.390(8)
C19 H19A 0.9800
C19 H19B 0.9800
C19 H19C 0.9800
C20 C21 1.397(8)
C20 C25 1.400(7)
C21 H21 0.9500
C21 C22 1.387(8)
C22 H22 0.9500
C22 C23 1.390(9)
C23 C24 1.380(9)
C24 H24 0.9500
C24 C25 1.380(7)
C25 H25 0.9500
C27 H27A 0.9900
C27 H27B 0.9900
C27 C28 1.514(9)
C28 H28A 0.9900
C28 H28B 0.9900
C29 H29 0.9500
C29 C30 1.386(7)
C30 H30 0.9500
C33 H33A 0.9800
C33 H33B 0.9800
C33 H33C 0.9800

loop_
_geom_torsion_atom_site_label_1
_geom_torsion_atom_site_label_2
_geom_torsion_atom_site_label_3
_geom_torsion_atom_site_label_4
_geom_torsion
S1 P2 O8 C32 61.8(5)
S1 P2 C1 C2 -27.4(5)
S1 P2 C1 C6 151.1(4)
S1 P3 O9 C31 -32.4(5)
S1 P3 C17 C0AA 79.9(5)
S1 P3 C17 C16 -95.5(5)
S4 P3 O9 C31 84.7(5)
S4 P3 C17 C0AA -38.5(5)
S4 P3 C17 C16 146.1(4)
S5 P2 O8 C32 -58.4(5)
S5 P2 C1 C2 94.8(5)
S5 P2 C1 C6 -86.7(5)
P2 O8 C32 C31 -74.1(6)
P2 C1 C2 C3 175.5(4)
P2 C1 C6 C5 -177.0(4)
P3 O9 C31 C32 102.2(5)
O1 C4 C5 C6 176.1(5)
O3 C14 C15 C16 -178.9(5)
O8 P2 C1 C2 -137.5(5)
O8 P2 C1 C6 41.0(5)
O9 P3 C17 C0AA -167.8(5)
O9 P3 C17 C16 16.8(5)
O9 C31 C32 O8 -33.3(7)
C1 P2 O8 C32 172.7(5)
C1 C2 C3 C4 1.5(8)
C0AA C13 C14 O3 179.0(5)
C0AA C13 C14 C15 -0.9(9)
C2 C1 C6 C5 1.5(8)
C2 C3 C4 O1 -177.4(5)
C2 C3 C4 C5 1.5(8)
C3 C4 C5 C6 -2.9(8)
C4 C5 C6 C1 1.4(9)
C6 C1 C2 C3 -3.0(9)
C7 O1 C4 C3 2.3(8)
C7 O1 C4 C5 -176.6(5)
C13 C0AA C17 P3 -176.1(5)
C13 C0AA C17 C16 -0.4(9)
C13 C14 C15 C16 1.0(9)
C14 C15 C16 C17 -0.8(9)
C15 C16 C17 P3 175.9(5)
C15 C16 C17 C0AA 0.5(9)
C17 P3 O9 C31 -146.8(4)
C17 C0AA C13 C14 0.6(9)
C18 O3 C14 C13 -179.0(6)
C18 O3 C14 C15 0.9(9)
S3 P4 O12 C27 84.1(4)
S3 P4 C20 C21 144.3(4)
S3 P4 C20 C25 -42.3(5)
S6 P5 O11 C28 -57.7(5)
S6 P5 C11 C10 -86.1(4)
S6 P5 C11 C30 94.2(5)
S7 P4 O12 C27 -34.0(5)
S7 P4 C20 C21 -97.2(4)
S7 P4 C20 C25 76.1(5)
S7 P5 O11 C28 61.3(4)
S7 P5 C11 C10 151.9(4)
S7 P5 C11 C30 -27.8(5)
P4 O12 C27 C28 101.8(5)
P4 C20 C21 C22 173.8(5)
P4 C20 C25 C24 -173.7(4)
P5 O11 C28 C27 -76.7(6)
P5 C11 C30 C29 178.7(4)
O4 C23 C24 C25 179.9(5)
O10 C8 C9 C10 177.8(5)
O10 C8 C29 C30 -177.6(5)
O11 P5 C11 C10 41.1(5)
O11 P5 C11 C30 -138.6(5)
O12 P4 C20 C21 14.6(5)
O12 P4 C20 C25 -172.0(4)
O12 C27 C28 O11 -30.1(6)
C8 C9 C10 C11 0.3(9)
C8 C29 C30 C11 -0.6(8)
C9 C8 C29 C30 2.0(9)
C9 C10 C11 P5 -178.6(4)
C9 C10 C11 C30 1.1(8)
C10 C11 C30 C29 -0.9(8)
C11 P5 O11 C28 174.6(5)
C19 O4 C23 C22 -1.5(9)
C19 O4 C23 C24 179.3(6)
C20 P4 O12 C27 -146.8(4)
C20 C21 C22 C23 -0.2(9)
C21 C20 C25 C24 -0.1(8)
C21 C22 C23 O4 -179.5(5)
C21 C22 C23 C24 -0.3(9)
C22 C23 C24 C25 0.6(9)
C23 C24 C25 C20 -0.4(9)
C25 C20 C21 C22 0.4(8)
C29 C8 C9 C10 -1.9(9)
C33 O10 C8 C9 -176.6(5)
C33 O10 C8 C29 3.0(8)

loop_
_twin_individual_id
_twin_individual_mass_fraction_refined
1 0.80(11)
2 0.20(11)
